data_7054753
loop_
_publ_author_name
'Wang, Ying'
'Lian, Zhipeng'
'Su, Xin'
'Yang, Zhihua'
'Pan, Shilie'
'Yan, Qingfeng'
'Zhang, Fangfang'

_publ_section_title
;
 Cs6RE2(PO4)4(RE = Y and Gd): two new members of the alkali rare-earth
 double phosphates
;
_journal_issue 6
_journal_name_full 'New J. Chem.'
_journal_page_first 4328
_journal_paper_doi 10.1039/C5NJ00109A
_journal_volume 39
_journal_year 2015
_chemical_absolute_configuration ad
_chemical_formula_sum 'Cs6 O16 P4 Y2'
_chemical_formula_weight 1355.16
_chemical_name_systematic
; 
 ? 
;
_space_group_IT_number 4
_symmetry_cell_setting monoclinic
_symmetry_space_group_name_Hall 'P 2yb'
_symmetry_space_group_name_H-M 'P 1 21 1'
_atom_sites_solution_primary direct
_atom_sites_solution_secondary difmap
_audit_creation_method SHELXL-97
_audit_update_record
;
2014-06-08 deposited with the CCDC.
2015-03-17 downloaded from the CCDC.
;
_cell_angle_alpha 90.00
_cell_angle_beta 107.526(3)
_cell_angle_gamma 90.00
_cell_formula_units_Z 2
_cell_length_a 10.1897(5)
_cell_length_b 10.3703(5)
_cell_length_c 10.5504(5)
_cell_measurement_reflns_used 3950
_cell_measurement_temperature 296(2)
_cell_measurement_theta_max 26.42
_cell_measurement_theta_min 3.86
_cell_volume 1063.11(9)
_computing_cell_refinement 'Bruker SMART'
_computing_data_collection 'Bruker SMART'
_computing_data_reduction 'Bruker SAINT'
_computing_molecular_graphics 'Bruker SHELXTL'
_computing_publication_material 'Bruker SHELXTL'
_computing_structure_refinement 'SHELXL-97 (Sheldrick, 1997)'
_computing_structure_solution 'SHELXS-97 (Sheldrick, 1990)'
_diffrn_ambient_temperature 296(2)
_diffrn_measured_fraction_theta_full 1.000
_diffrn_measured_fraction_theta_max 1.000
_diffrn_measurement_device_type 'CCD area detector'
_diffrn_measurement_method 'phi and omega scans'
_diffrn_radiation_monochromator graphite
_diffrn_radiation_source 'fine-focus sealed tube'
_diffrn_radiation_type MoK\a
_diffrn_radiation_wavelength 0.71073
_diffrn_reflns_av_R_equivalents 0.0446
_diffrn_reflns_av_sigmaI/netI 0.0555
_diffrn_reflns_limit_h_max 12
_diffrn_reflns_limit_h_min -11
_diffrn_reflns_limit_k_max 12
_diffrn_reflns_limit_k_min -12
_diffrn_reflns_limit_l_max 12
_diffrn_reflns_limit_l_min -12
_diffrn_reflns_number 13402
_diffrn_reflns_theta_full 25.00
_diffrn_reflns_theta_max 25.00
_diffrn_reflns_theta_min 2.02
_exptl_absorpt_coefficient_mu 15.923
_exptl_absorpt_correction_T_max 1.0000
_exptl_absorpt_correction_T_min 0.7626
_exptl_absorpt_correction_type numerical
_exptl_absorpt_process_details face-indexed
_exptl_crystal_colour colorless
_exptl_crystal_density_diffrn 4.233
_exptl_crystal_density_method 'not measured'
_exptl_crystal_description block
_exptl_crystal_F_000 1192
_exptl_crystal_size_max 0.119
_exptl_crystal_size_mid 0.105
_exptl_crystal_size_min 0.071
_refine_diff_density_max 0.810
_refine_diff_density_min -0.965
_refine_diff_density_rms 0.178
_refine_ls_abs_structure_details 'Flack H D (1983), Acta Cryst. A39, 876-881'
_refine_ls_abs_structure_Flack -0.018(8)
_refine_ls_extinction_method none
_refine_ls_goodness_of_fit_ref 0.966
_refine_ls_matrix_type full
_refine_ls_number_parameters 253
_refine_ls_number_reflns 3701
_refine_ls_number_restraints 1
_refine_ls_restrained_S_all 0.965
_refine_ls_R_factor_all 0.0327
_refine_ls_R_factor_gt 0.0277
_refine_ls_shift/su_max 0.000
_refine_ls_shift/su_mean 0.000
_refine_ls_structure_factor_coef Fsqd
_refine_ls_weighting_details 'calc w=1/[\s^2^(Fo^2^)+(0.0000P)^2^+0.0000P] where P=(Fo^2^+2Fc^2^)/3'
_refine_ls_weighting_scheme calc
_refine_ls_wR_factor_gt 0.0450
_refine_ls_wR_factor_ref 0.0468
_reflns_number_gt 3393
_reflns_number_total 3701
_reflns_threshold_expression >2sigma(I)
_cod_data_source_file c5nj00109a2.cif
_cod_data_source_block 1
_cod_depositor_comments
;
The following automatic conversions were performed:

'_symmetry_cell_setting' value 'Monoclinic' changed to 'monoclinic'
according to
/usr/data/users/saulius/crontab/automatic-downloads/rss-feeds/RSC/lib/dictionaries/cif_core.dic
dictionary named 'cif_core.dic' version 2.4.2 from 2011-04-26.

Automatic conversion script
Id: cif_fix_values 3105 2015-03-04 15:46:00Z robertas 

 Adding full bibliography for 7054753--7054754.cif.
;
_cod_original_sg_symbol_H-M P2(1)
_cod_database_code 7054753

loop_
_symmetry_equiv_pos_as_xyz
'x, y, z'
'-x, y+1/2, -z'

loop_
_atom_site_label
_atom_site_type_symbol
_atom_site_fract_x
_atom_site_fract_y
_atom_site_fract_z
_atom_site_U_iso_or_equiv
_atom_site_adp_type
_atom_site_occupancy
_atom_site_symmetry_multiplicity
_atom_site_calc_flag
Cs1 Cs 1.00928(6) 0.18867(6) 0.29087(6) 0.02005(16) Uani 1 1 d
Cs2 Cs 0.96605(6) 0.03651(6) -0.16401(6) 0.02263(16) Uani 1 1 d
Cs3 Cs 0.72451(7) 0.16569(6) 0.48343(7) 0.02524(18) Uani 1 1 d
Cs4 Cs 1.48100(6) 0.08890(6) 0.72267(6) 0.02239(17) Uani 1 1 d
Cs5 Cs 1.27519(7) 0.24534(7) 0.06455(6) 0.02574(17) Uani 1 1 d
Cs6 Cs 0.66720(6) 0.28717(6) 0.04538(6) 0.02135(16) Uani 1 1 d
Y1 Y 1.34383(9) -0.02185(9) 0.33807(9) 0.0100(2) Uani 1 1 d
Y2 Y 0.84219(9) -0.16621(9) 0.33818(9) 0.0106(2) Uani 1 1 d
P1 P 1.0984(2) -0.1432(2) 0.1494(2) 0.0108(6) Uani 1 1 d
P2 P 1.3629(2) 0.3224(2) 0.4255(2) 0.0103(6) Uani 1 1 d
P3 P 0.8675(2) 0.4886(2) 0.4231(2) 0.0117(6) Uani 1 1 d
P4 P 0.6018(3) -0.0372(2) 0.1546(3) 0.0116(6) Uani 1 1 d
O1 O 1.5057(6) 0.3787(6) 0.4992(7) 0.0175(16) Uani 1 1 d
O2 O 1.2912(6) 0.4070(6) 0.3074(6) 0.0217(17) Uani 1 1 d
O3 O 1.3866(6) 0.1872(6) 0.3774(6) 0.0150(15) Uani 1 1 d
O4 O 1.2797(6) 0.3130(6) 0.5225(6) 0.0194(16) Uani 1 1 d
O5 O 1.0113(6) 0.4376(7) 0.5001(7) 0.0202(16) Uani 1 1 d
O6 O 0.8871(7) 0.6272(6) 0.3767(6) 0.0214(17) Uani 1 1 d
O7 O 0.8014(6) 0.4043(6) 0.3048(7) 0.0253(18) Uani 1 1 d
O8 O 0.7797(6) 0.4918(6) 0.5191(6) 0.0173(16) Uani 1 1 d
O9 O 0.7339(6) 0.0278(6) 0.2440(6) 0.0144(15) Uani 1 1 d
O10 O 0.5674(6) 0.0038(6) 0.0114(6) 0.0231(17) Uani 1 1 d
O11 O 0.4802(6) -0.0087(7) 0.2088(6) 0.0200(17) Uani 1 1 d
O12 O 0.6362(6) -0.1844(6) 0.1687(6) 0.0151(16) Uani 1 1 d
O13 O 0.9766(6) -0.1620(6) 0.2064(6) 0.0163(16) Uani 1 1 d
O14 O 1.1417(6) 0.0005(6) 0.1550(6) 0.0120(15) Uani 1 1 d
O15 O 1.2291(6) -0.2100(6) 0.2435(6) 0.0138(14) Uani 1 1 d
O16 O 1.0585(5) -0.1981(6) 0.0096(6) 0.0151(15) Uani 1 1 d

loop_
_atom_site_aniso_label
_atom_site_aniso_U_11
_atom_site_aniso_U_22
_atom_site_aniso_U_33
_atom_site_aniso_U_23
_atom_site_aniso_U_13
_atom_site_aniso_U_12
Cs1 0.0180(3) 0.0206(4) 0.0215(4) 0.0021(3) 0.0060(3) 0.0047(3)
Cs2 0.0247(4) 0.0167(4) 0.0246(4) 0.0016(3) 0.0045(3) 0.0000(3)
Cs3 0.0301(4) 0.0241(4) 0.0243(4) -0.0064(3) 0.0123(3) 0.0003(3)
Cs4 0.0226(4) 0.0242(4) 0.0188(4) -0.0037(3) 0.0039(3) 0.0063(3)
Cs5 0.0300(4) 0.0308(4) 0.0175(4) 0.0032(3) 0.0086(3) -0.0070(3)
Cs6 0.0164(3) 0.0239(4) 0.0212(4) 0.0006(3) 0.0016(3) -0.0003(3)
Y1 0.0098(5) 0.0093(5) 0.0110(5) 0.0001(4) 0.0031(4) 0.0007(4)
Y2 0.0086(5) 0.0118(5) 0.0113(5) 0.0008(4) 0.0029(4) -0.0002(4)
P1 0.0094(13) 0.0122(14) 0.0107(14) 0.0008(11) 0.0029(11) 0.0011(11)
P2 0.0107(13) 0.0105(14) 0.0106(14) -0.0002(10) 0.0044(11) -0.0015(11)
P3 0.0109(13) 0.0107(14) 0.0128(14) 0.0009(12) 0.0025(11) 0.0024(11)
P4 0.0102(13) 0.0118(15) 0.0131(14) -0.0004(11) 0.0042(11) 0.0009(11)
O1 0.007(3) 0.017(4) 0.025(4) -0.005(3) -0.001(3) -0.004(3)
O2 0.025(4) 0.023(4) 0.014(4) 0.004(3) 0.002(3) 0.003(3)
O3 0.018(4) 0.009(4) 0.021(4) -0.008(3) 0.012(3) -0.004(3)
O4 0.023(4) 0.019(4) 0.021(4) -0.003(3) 0.013(3) -0.003(3)
O5 0.010(3) 0.028(4) 0.021(4) 0.006(3) 0.002(3) 0.009(3)
O6 0.031(4) 0.011(4) 0.030(4) 0.009(3) 0.022(4) 0.009(3)
O7 0.026(4) 0.028(5) 0.020(4) -0.014(3) 0.004(3) -0.006(4)
O8 0.016(4) 0.022(4) 0.016(4) 0.001(3) 0.008(3) -0.002(3)
O9 0.012(3) 0.015(4) 0.015(4) -0.004(3) 0.003(3) -0.002(3)
O10 0.023(4) 0.026(5) 0.022(4) 0.009(3) 0.009(3) -0.005(3)
O11 0.010(4) 0.030(4) 0.024(4) -0.005(3) 0.010(3) 0.001(3)
O12 0.018(4) 0.008(4) 0.020(4) -0.001(3) 0.007(3) -0.006(3)
O13 0.011(4) 0.020(4) 0.020(4) 0.003(3) 0.009(3) -0.002(3)
O14 0.015(3) 0.005(4) 0.014(4) -0.001(3) 0.002(3) -0.001(3)
O15 0.015(3) 0.008(3) 0.018(4) -0.002(3) 0.004(3) -0.001(3)
O16 0.014(3) 0.017(4) 0.011(4) -0.005(3) -0.002(3) -0.006(3)

loop_
_atom_type_symbol
_atom_type_description
_atom_type_scat_dispersion_real
_atom_type_scat_dispersion_imag
_atom_type_scat_source
O O 0.0106 0.0060 'International Tables Vol C Tables 4.2.6.8 and 6.1.1.4'
P P 0.1023 0.0942 'International Tables Vol C Tables 4.2.6.8 and 6.1.1.4'
Y Y -2.7962 3.5667 'International Tables Vol C Tables 4.2.6.8 and 6.1.1.4'
Cs Cs -0.3680 2.1192 'International Tables Vol C Tables 4.2.6.8 and 6.1.1.4'

loop_
_geom_angle_atom_site_label_1
_geom_angle_atom_site_label_2
_geom_angle_atom_site_label_3
_geom_angle
_geom_angle_site_symmetry_1
_geom_angle_site_symmetry_3
O14 Cs1 O7 155.18(17) . .
O14 Cs1 O9 95.07(15) . .
O7 Cs1 O9 78.62(15) . .
O14 Cs1 O8 64.29(15) . 2_746
O7 Cs1 O8 140.15(17) . 2_746
O9 Cs1 O8 99.10(16) . 2_746
O14 Cs1 O16 76.19(16) . 2_755
O7 Cs1 O16 80.74(16) . 2_755
O9 Cs1 O16 96.87(15) . 2_755
O8 Cs1 O16 138.35(15) 2_746 2_755
O14 Cs1 O4 102.22(15) . .
O7 Cs1 O4 96.37(15) . .
O9 Cs1 O4 144.33(15) . .
O8 Cs1 O4 62.42(15) 2_746 .
O16 Cs1 O4 117.36(15) 2_755 .
O14 Cs1 O5 153.88(15) . .
O7 Cs1 O5 45.06(16) . .
O9 Cs1 O5 109.47(15) . .
O8 Cs1 O5 101.93(15) 2_746 .
O16 Cs1 O5 108.49(16) 2_755 .
O4 Cs1 O5 52.30(15) . .
O14 Cs1 O6 109.18(16) . 2_746
O7 Cs1 O6 95.17(17) . 2_746
O9 Cs1 O6 92.72(15) . 2_746
O8 Cs1 O6 44.98(15) 2_746 2_746
O16 Cs1 O6 168.59(15) 2_755 2_746
O4 Cs1 O6 52.22(15) . 2_746
O5 Cs1 O6 62.17(16) . 2_746
O14 Cs1 O5 86.39(16) . 2_746
O7 Cs1 O5 109.72(17) . 2_746
O9 Cs1 O5 58.87(15) . 2_746
O8 Cs1 O5 43.76(15) 2_746 2_746
O16 Cs1 O5 148.98(16) 2_755 2_746
O4 Cs1 O5 91.09(15) . 2_746
O5 Cs1 O5 98.484(18) . 2_746
O6 Cs1 O5 42.42(15) 2_746 2_746
O14 Cs1 P3 86.03(12) . 2_746
O7 Cs1 P3 116.69(14) . 2_746
O9 Cs1 P3 84.00(12) . 2_746
O8 Cs1 P3 25.59(11) 2_746 2_746
O16 Cs1 P3 162.22(11) 2_755 2_746
O4 Cs1 P3 66.60(12) . 2_746
O5 Cs1 P3 87.74(12) . 2_746
O6 Cs1 P3 25.57(11) 2_746 2_746
O5 Cs1 P3 25.27(11) 2_746 2_746
O14 Cs1 O2 87.99(15) . .
O7 Cs1 O2 95.15(17) . .
O9 Cs1 O2 171.14(15) . .
O8 Cs1 O2 89.72(15) 2_746 .
O16 Cs1 O2 75.76(14) 2_755 .
O4 Cs1 O2 41.93(15) . .
O5 Cs1 O2 69.10(15) . .
O6 Cs1 O2 94.12(15) 2_746 .
O5 Cs1 O2 129.76(13) 2_746 .
P3 Cs1 O2 104.53(11) 2_746 .
O14 Cs1 O3 61.59(14) . .
O7 Cs1 O3 131.84(15) . .
O9 Cs1 O3 147.85(15) . .
O8 Cs1 O3 52.09(15) 2_746 .
O16 Cs1 O3 98.21(13) 2_755 .
O4 Cs1 O3 41.37(13) . .
O5 Cs1 O3 92.33(14) . .
O6 Cs1 O3 76.50(14) 2_746 .
O5 Cs1 O3 95.65(14) 2_746 .
P3 Cs1 O3 73.24(10) 2_746 .
O2 Cs1 O3 40.09(14) . .
O2 Cs2 O16 90.63(16) 2_745 .
O2 Cs2 O6 107.95(18) 2_745 2_745
O16 Cs2 O6 122.48(16) . 2_745
O2 Cs2 O13 122.87(17) 2_745 2_755
O16 Cs2 O13 145.65(15) . 2_755
O6 Cs2 O13 58.38(15) 2_745 2_755
O2 Cs2 O16 117.13(16) 2_745 2_755
O16 Cs2 O16 115.83(3) . 2_755
O6 Cs2 O16 103.09(15) 2_745 2_755
O13 Cs2 O16 45.15(15) 2_755 2_755
O2 Cs2 O15 81.65(17) 2_745 2_755
O16 Cs2 O15 149.64(15) . 2_755
O6 Cs2 O15 87.73(16) 2_745 2_755
O13 Cs2 O15 45.98(14) 2_755 2_755
O16 Cs2 O15 46.38(14) 2_755 2_755
O2 Cs2 O14 126.66(17) 2_745 .
O16 Cs2 O14 47.22(15) . .
O6 Cs2 O14 121.45(16) 2_745 .
O13 Cs2 O14 100.59(15) 2_755 .
O16 Cs2 O14 71.71(14) 2_755 .
O15 Cs2 O14 116.95(15) 2_755 .
O2 Cs2 P1 108.46(14) 2_745 2_755
O16 Cs2 P1 142.09(12) . 2_755
O6 Cs2 P1 83.23(12) 2_745 2_755
O13 Cs2 P1 26.82(10) 2_755 2_755
O16 Cs2 P1 26.28(11) 2_755 2_755
O15 Cs2 P1 27.08(11) 2_755 2_755
O14 Cs2 P1 96.67(11) . 2_755
O2 Cs2 O7 102.69(18) 2_745 2_745
O16 Cs2 O7 79.11(15) . 2_745
O6 Cs2 O7 44.22(15) 2_745 2_745
O13 Cs2 O7 98.56(15) 2_755 2_745
O16 Cs2 O7 136.25(15) 2_755 2_745
O15 Cs2 O7 131.20(15) 2_755 2_745
O14 Cs2 O7 99.32(14) . 2_745
P1 Cs2 O7 125.25(12) 2_755 2_745
O2 Cs2 P3 95.49(14) 2_745 2_745
O16 Cs2 P3 102.33(12) . 2_745
O6 Cs2 P3 24.98(12) 2_745 2_745
O13 Cs2 P3 83.35(11) 2_755 2_745
O16 Cs2 P3 127.82(11) 2_755 2_745
O15 Cs2 P3 107.60(11) 2_755 2_745
O14 Cs2 P3 120.80(11) . 2_745
P1 Cs2 P3 107.83(6) 2_755 2_745
O7 Cs2 P3 24.24(11) 2_745 2_745
O2 Cs2 O5 71.78(15) 2_745 2_745
O16 Cs2 O5 104.79(15) . 2_745
O6 Cs2 O5 40.81(15) 2_745 2_745
O13 Cs2 O5 93.91(15) 2_755 2_745
O16 Cs2 O5 137.70(15) 2_755 2_745
O15 Cs2 O5 100.58(14) 2_755 2_745
O14 Cs2 O5 139.15(14) . 2_745
P1 Cs2 O5 112.13(12) 2_755 2_745
O7 Cs2 O5 40.42(14) 2_745 2_745
P3 Cs2 O5 23.89(10) 2_745 2_745
O2 Cs2 Cs1 62.37(13) 2_745 2_745
O16 Cs2 Cs1 54.54(11) . 2_745
O6 Cs2 Cs1 86.48(11) 2_745 2_745
O13 Cs2 Cs1 144.78(11) 2_755 2_745
O16 Cs2 Cs1 169.64(10) 2_755 2_745
O15 Cs2 Cs1 139.52(11) 2_755 2_745
O14 Cs2 Cs1 100.01(10) . 2_745
P1 Cs2 Cs1 163.21(5) 2_755 2_745
O7 Cs2 Cs1 49.90(11) 2_745 2_745
P3 Cs2 Cs1 61.55(4) 2_745 2_745
O5 Cs2 Cs1 52.65(11) 2_745 2_745
O9 Cs3 O15 169.00(16) . 2_756
O9 Cs3 O1 126.15(17) . 1_455
O15 Cs3 O1 64.53(16) 2_756 1_455
O9 Cs3 O3 92.42(15) . 1_455
O15 Cs3 O3 98.09(14) 2_756 1_455
O1 Cs3 O3 44.95(15) 1_455 1_455
O9 Cs3 O7 78.54(16) . .
O15 Cs3 O7 102.87(16) 2_756 .
O1 Cs3 O7 78.60(15) 1_455 .
O3 Cs3 O7 99.04(15) 1_455 .
O9 Cs3 O8 121.93(16) . .
O15 Cs3 O8 60.52(15) 2_756 .
O1 Cs3 O8 53.39(14) 1_455 .
O3 Cs3 O8 95.21(15) 1_455 .
O7 Cs3 O8 43.41(15) . .
O9 Cs3 O2 100.87(16) . 2_746
O15 Cs3 O2 75.73(15) 2_756 2_746
O1 Cs3 O2 109.46(17) 1_455 2_746
O3 Cs3 O2 91.40(15) 1_455 2_746
O7 Cs3 O2 169.56(16) . 2_746
O8 Cs3 O2 136.23(14) . 2_746
O9 Cs3 O5 59.71(15) . 2_746
O15 Cs3 O5 109.56(15) 2_756 2_746
O1 Cs3 O5 174.03(18) 1_455 2_746
O3 Cs3 O5 139.66(15) 1_455 2_746
O7 Cs3 O5 102.59(16) . 2_746
O8 Cs3 O5 123.70(14) . 2_746
O2 Cs3 O5 68.70(15) 2_746 2_746
O9 Cs3 O4 60.03(15) . 2_746
O15 Cs3 O4 115.79(15) 2_756 2_746
O1 Cs3 O4 133.70(14) 1_455 2_746
O3 Cs3 O4 93.22(14) 1_455 2_746
O7 Cs3 O4 137.22(15) . 2_746
O8 Cs3 O4 171.22(16) . 2_746
O2 Cs3 O4 40.84(14) 2_746 2_746
O5 Cs3 O4 48.63(14) 2_746 2_746
O9 Cs3 O11 43.15(14) . .
O15 Cs3 O11 145.59(14) 2_756 .
O1 Cs3 O11 93.65(15) 1_455 .
O3 Cs3 O11 51.29(14) 1_455 .
O7 Cs3 O11 97.92(15) . .
O8 Cs3 O11 128.38(15) . .
O2 Cs3 O11 88.35(15) 2_746 .
O5 Cs3 O11 91.98(14) 2_746 .
O4 Cs3 O11 59.54(14) 2_746 .
O9 Cs3 O6 89.03(14) . 2_746
O15 Cs3 O6 80.30(14) 2_756 2_746
O1 Cs3 O6 135.79(14) 1_455 2_746
O3 Cs3 O6 176.43(15) 1_455 2_746
O7 Cs3 O6 84.45(14) . 2_746
O8 Cs3 O6 86.78(14) . 2_746
O2 Cs3 O6 85.12(14) 2_746 2_746
O5 Cs3 O6 39.28(14) 2_746 2_746
O4 Cs3 O6 84.67(13) 2_746 2_746
O11 Cs3 O6 129.22(13) . 2_746
O9 Cs3 P2 80.47(13) . 2_746
O15 Cs3 P2 97.81(12) 2_756 2_746
O1 Cs3 P2 114.19(12) 1_455 2_746
O3 Cs3 P2 81.43(11) 1_455 2_746
O7 Cs3 P2 159.00(12) . 2_746
O8 Cs3 P2 157.56(11) . 2_746
O2 Cs3 P2 23.15(11) 2_746 2_746
O5 Cs3 P2 66.51(11) 2_746 2_746
O4 Cs3 P2 23.06(9) 2_746 2_746
O11 Cs3 P2 65.83(11) . 2_746
O6 Cs3 P2 95.60(10) 2_746 2_746
O12 Cs4 O10 82.75(17) 2_756 1_656
O12 Cs4 O2 156.01(16) 2_756 2_846
O10 Cs4 O2 85.73(17) 1_656 2_846
O12 Cs4 O1 155.40(16) 2_756 2_846
O10 Cs4 O1 117.89(17) 1_656 2_846
O2 Cs4 O1 46.75(16) 2_846 2_846
O12 Cs4 O8 102.53(16) 2_756 2_746
O10 Cs4 O8 128.37(16) 1_656 2_746
O2 Cs4 O8 101.13(16) 2_846 2_746
O1 Cs4 O8 54.79(15) 2_846 2_746
O12 Cs4 O4 57.78(15) 2_756 .
O10 Cs4 O4 139.79(16) 1_656 .
O2 Cs4 O4 133.62(16) 2_846 .
O1 Cs4 O4 99.27(15) 2_846 .
O8 Cs4 O4 61.52(15) 2_746 .
O12 Cs4 O7 92.84(16) 2_756 2_746
O10 Cs4 O7 84.50(16) 1_656 2_746
O2 Cs4 O7 106.95(18) 2_846 2_746
O1 Cs4 O7 77.12(15) 2_846 2_746
O8 Cs4 O7 44.31(16) 2_746 2_746
O4 Cs4 O7 89.71(15) . 2_746
O12 Cs4 O15 85.20(15) 2_756 2_856
O10 Cs4 O15 95.10(15) 1_656 2_856
O2 Cs4 O15 74.92(15) 2_846 2_856
O1 Cs4 O15 104.74(15) 2_846 2_856
O8 Cs4 O15 136.31(15) 2_746 2_856
O4 Cs4 O15 89.36(14) . 2_856
O7 Cs4 O15 178.04(15) 2_746 2_856
O12 Cs4 P3 86.25(12) 2_756 2_746
O10 Cs4 P3 107.32(12) 1_656 2_746
O2 Cs4 P3 117.34(12) 2_846 2_746
O1 Cs4 P3 75.22(11) 2_846 2_746
O8 Cs4 P3 25.53(11) 2_746 2_746
O4 Cs4 P3 66.07(11) . 2_746
O7 Cs4 P3 24.79(11) 2_746 2_746
O15 Cs4 P3 154.76(10) 2_856 2_746
O12 Cs4 O6 61.80(15) 2_756 2_746
O10 Cs4 O6 106.64(15) 1_656 2_746
O2 Cs4 O6 142.08(15) 2_846 2_746
O1 Cs4 O6 97.52(14) 2_846 2_746
O8 Cs4 O6 43.07(14) 2_746 2_746
O4 Cs4 O6 50.22(14) . 2_746
O7 Cs4 O6 41.86(14) 2_746 2_746
O15 Cs4 O6 136.72(13) 2_856 2_746
P3 Cs4 O6 24.96(10) 2_746 2_746
O12 Cs4 O3 98.47(15) 2_756 .
O10 Cs4 O3 178.44(15) 1_656 .
O2 Cs4 O3 92.78(15) 2_846 .
O1 Cs4 O3 61.16(15) 2_846 .
O8 Cs4 O3 52.37(14) 2_746 .
O4 Cs4 O3 41.59(14) . .
O7 Cs4 O3 96.38(14) 2_746 .
O15 Cs4 O3 84.06(13) 2_856 .
P3 Cs4 O3 73.77(10) 2_746 .
O6 Cs4 O3 74.83(14) 2_746 .
O12 Cs4 P2 176.12(12) 2_756 2_846
O10 Cs4 P2 99.92(13) 1_656 2_846
O2 Cs4 P2 23.06(12) 2_846 2_846
O1 Cs4 P2 24.04(11) 2_846 2_846
O8 Cs4 P2 78.07(11) 2_746 2_846
O4 Cs4 P2 119.91(11) . 2_846
O7 Cs4 P2 90.23(12) 2_746 2_846
O15 Cs4 P2 91.73(10) 2_856 2_846
P3 Cs4 P2 95.58(6) 2_746 2_846
O6 Cs4 P2 119.65(11) 2_746 2_846
O3 Cs4 P2 78.81(10) . 2_846
O12 Cs5 O2 128.08(17) 2_755 .
O12 Cs5 O14 135.76(17) 2_755 .
O2 Cs5 O14 96.16(16) . .
O12 Cs5 O3 143.18(15) 2_755 .
O2 Cs5 O3 47.20(16) . .
O14 Cs5 O3 65.75(15) . .
O12 Cs5 O16 108.05(15) 2_755 2_755
O2 Cs5 O16 83.75(16) . 2_755
O14 Cs5 O16 73.03(15) . 2_755
O3 Cs5 O16 107.29(14) . 2_755
O12 Cs5 O10 46.69(16) 2_755 2_755
O2 Cs5 O10 81.46(17) . 2_755
O14 Cs5 O10 176.17(16) . 2_755
O3 Cs5 O10 110.53(15) . 2_755
O16 Cs5 O10 109.56(16) 2_755 2_755
O12 Cs5 O13 64.35(15) 2_755 2_755
O2 Cs5 O13 113.29(16) . 2_755
O14 Cs5 O13 101.49(15) . 2_755
O3 Cs5 O13 150.85(14) . 2_755
O16 Cs5 O13 43.88(14) 2_755 2_755
O10 Cs5 O13 82.24(15) 2_755 2_755
O12 Cs5 O11 105.14(15) 2_755 1_655
O2 Cs5 O11 100.37(16) . 1_655
O14 Cs5 O11 60.52(15) . 1_655
O3 Cs5 O11 54.41(15) . 1_655
O16 Cs5 O11 133.55(15) 2_755 1_655
O10 Cs5 O11 116.83(15) 2_755 1_655
O13 Cs5 O11 143.82(16) 2_755 1_655
O12 Cs5 P4 23.92(12) 2_755 2_755
O2 Cs5 P4 104.42(13) . 2_755
O14 Cs5 P4 159.07(11) . 2_755
O3 Cs5 P4 132.42(11) . 2_755
O16 Cs5 P4 105.15(11) 2_755 2_755
O10 Cs5 P4 23.94(11) 2_755 2_755
O13 Cs5 P4 67.04(11) 2_755 2_755
O11 Cs5 P4 118.04(11) 1_655 2_755
O12 Cs5 P1 86.34(12) 2_755 2_755
O2 Cs5 P1 96.78(12) . 2_755
O14 Cs5 P1 88.81(11) . 2_755
O3 Cs5 P1 128.44(11) . 2_755
O16 Cs5 P1 21.72(10) 2_755 2_755
O10 Cs5 P1 94.44(12) 2_755 2_755
O13 Cs5 P1 22.44(10) 2_755 2_755
O11 Cs5 P1 146.09(11) 1_655 2_755
P4 Cs5 P1 85.11(6) 2_755 2_755
O12 Cs5 Cs6 51.98(11) 2_755 1_655
O2 Cs5 Cs6 100.33(12) . 1_655
O14 Cs5 Cs6 128.08(10) . 1_655
O3 Cs5 Cs6 91.29(10) . 1_655
O16 Cs5 Cs6 157.20(10) 2_755 1_655
O10 Cs5 Cs6 49.89(10) 2_755 1_655
O13 Cs5 Cs6 115.83(10) 2_755 1_655
O11 Cs5 Cs6 68.19(10) 1_655 1_655
P4 Cs5 Cs6 52.06(4) 2_755 1_655
P1 Cs5 Cs6 136.57(4) 2_755 1_655
O12 Cs5 Y2 32.91(11) 2_755 2_755
O2 Cs5 Y2 132.02(12) . 2_755
O14 Cs5 Y2 117.95(11) . 2_755
O3 Cs5 Y2 175.85(10) . 2_755
O16 Cs5 Y2 76.11(10) 2_755 2_755
O10 Cs5 Y2 65.73(11) 2_755 2_755
O13 Cs5 Y2 32.31(10) 2_755 2_755
O11 Cs5 Y2 125.03(11) 1_655 2_755
P4 Cs5 Y2 43.56(4) 2_755 2_755
P1 Cs5 Y2 54.74(4) 2_755 2_755
Cs6 Cs5 Y2 84.867(19) 1_655 2_755
O7 Cs6 O16 87.70(16) . 2_755
O7 Cs6 O10 123.13(18) . .
O16 Cs6 O10 108.42(17) 2_755 .
O7 Cs6 O10 89.78(17) . 2_655
O16 Cs6 O10 127.56(17) 2_755 2_655
O10 Cs6 O10 116.34(6) . 2_655
O7 Cs6 O12 133.73(16) . 2_655
O16 Cs6 O12 127.10(15) 2_755 2_655
O10 Cs6 O12 78.16(16) . 2_655
O10 Cs6 O12 46.02(15) 2_655 2_655
O7 Cs6 O9 78.39(17) . .
O16 Cs6 O9 97.78(15) 2_755 .
O10 Cs6 O9 46.21(15) . .
O10 Cs6 O9 132.78(15) 2_655 .
O12 Cs6 O9 118.64(14) 2_655 .
O7 Cs6 O11 116.79(17) . 2_655
O16 Cs6 O11 91.81(14) 2_755 2_655
O10 Cs6 O11 116.70(16) . 2_655
O10 Cs6 O11 44.47(15) 2_655 2_655
O12 Cs6 O11 44.86(14) 2_655 2_655
O9 Cs6 O11 162.48(14) . 2_655
O7 Cs6 P4 114.55(14) . 2_655
O16 Cs6 P4 117.91(12) 2_755 2_655
O10 Cs6 P4 105.00(12) . 2_655
O10 Cs6 P4 25.91(12) 2_655 2_655
O12 Cs6 P4 26.88(11) 2_655 2_655
O9 Cs6 P4 141.60(10) . 2_655
O11 Cs6 P4 26.10(10) 2_655 2_655
O7 Cs6 O15 128.99(16) . 2_755
O16 Cs6 O15 45.30(14) 2_755 2_755
O10 Cs6 O15 94.67(15) . 2_755
O10 Cs6 O15 103.55(15) 2_655 2_755
O12 Cs6 O15 82.39(14) 2_655 2_755
O9 Cs6 O15 119.46(15) . 2_755
O11 Cs6 O15 59.08(14) 2_655 2_755
P4 Cs6 O15 81.70(10) 2_655 2_755
O7 Cs6 P1 104.04(13) . 2_755
O16 Cs6 P1 23.89(11) 2_755 2_755
O10 Cs6 P1 111.67(12) . 2_755
O10 Cs6 P1 109.45(13) 2_655 2_755
O12 Cs6 P1 103.71(11) 2_655 2_755
O9 Cs6 P1 117.75(10) . 2_755
O11 Cs6 P1 68.99(10) 2_655 2_755
P4 Cs6 P1 94.91(6) 2_655 2_755
O15 Cs6 P1 25.06(10) 2_755 2_755
O7 Cs6 Cs4 172.47(14) . 1_454
O16 Cs6 Cs4 95.33(11) 2_755 1_454
O10 Cs6 Cs4 49.35(12) . 1_454
O10 Cs6 Cs4 93.80(11) 2_655 1_454
O12 Cs6 Cs4 48.42(10) 2_655 1_454
O9 Cs6 Cs4 94.35(10) . 1_454
O11 Cs6 Cs4 70.08(11) 2_655 1_454
P4 Cs6 Cs4 70.04(4) 2_655 1_454
O15 Cs6 Cs4 56.44(10) 2_755 1_454
P1 Cs6 Cs4 81.01(4) 2_755 1_454
O7 Cs6 Cs5 100.73(12) . 1_455
O16 Cs6 Cs5 171.56(11) 2_755 1_455
O10 Cs6 Cs5 67.22(11) . 1_455
O10 Cs6 Cs5 52.95(12) 2_655 1_455
O12 Cs6 Cs5 45.84(10) 2_655 1_455
O9 Cs6 Cs5 84.31(9) . 1_455
O11 Cs6 Cs5 84.18(9) 2_655 1_455
P4 Cs6 Cs5 58.34(4) 2_655 1_455
O15 Cs6 Cs5 126.73(9) 2_755 1_455
P1 Cs6 Cs5 149.54(4) 2_755 1_455
Cs4 Cs6 Cs5 76.331(16) 1_454 1_455
O1 Y1 O3 105.2(2) 2_846 .
O1 Y1 O11 95.2(2) 2_846 1_655
O3 Y1 O11 86.0(2) . 1_655
O1 Y1 O8 84.5(2) 2_846 2_746
O3 Y1 O8 86.1(2) . 2_746
O11 Y1 O8 171.7(3) 1_655 2_746
O1 Y1 O15 94.8(2) 2_846 .
O3 Y1 O15 159.6(2) . .
O11 Y1 O15 96.5(2) 1_655 .
O8 Y1 O15 91.7(2) 2_746 .
O1 Y1 O14 156.5(2) 2_846 .
O3 Y1 O14 97.5(2) . .
O11 Y1 O14 92.5(2) 1_655 .
O8 Y1 O14 90.9(2) 2_746 .
O15 Y1 O14 62.3(2) . .
O1 Y1 Cs3 54.25(16) 2_846 2_746
O3 Y1 Cs3 140.36(15) . 2_746
O11 Y1 Cs3 125.46(18) 1_655 2_746
O8 Y1 Cs3 60.73(17) 2_746 2_746
O15 Y1 Cs3 51.39(15) . 2_746
O14 Y1 Cs3 103.65(14) . 2_746
O1 Y1 Cs3 65.10(16) 2_846 1_655
O3 Y1 Cs3 51.13(15) . 1_655
O11 Y1 Cs3 61.08(16) 1_655 1_655
O8 Y1 Cs3 111.71(16) 2_746 1_655
O15 Y1 Cs3 146.23(14) . 1_655
O14 Y1 Cs3 137.11(14) . 1_655
Cs3 Y1 Cs3 119.13(2) 2_746 1_655
O1 Y1 Cs6 108.78(17) 2_846 2_745
O3 Y1 Cs6 123.34(15) . 2_745
O11 Y1 Cs6 47.41(16) 1_655 2_745
O8 Y1 Cs6 140.34(16) 2_746 2_745
O15 Y1 Cs6 51.07(14) . 2_745
O14 Y1 Cs6 61.85(14) . 2_745
Cs3 Y1 Cs6 96.25(2) 2_746 2_745
Cs3 Y1 Cs6 107.72(2) 1_655 2_745
O1 Y1 Cs4 58.55(17) 2_846 2_846
O3 Y1 Cs4 146.06(15) . 2_846
O11 Y1 Cs4 67.86(17) 1_655 2_846
O8 Y1 Cs4 118.41(17) 2_746 2_846
O15 Y1 Cs4 50.54(14) . 2_846
O14 Y1 Cs4 104.73(14) . 2_846
Cs3 Y1 Cs4 57.718(18) 2_746 2_846
Cs3 Y1 Cs4 95.99(2) 1_655 2_846
Cs6 Y1 Cs4 51.855(15) 2_745 2_846
O5 Y2 O4 85.2(2) 2_746 2_746
O5 Y2 O6 106.3(3) 2_746 1_545
O4 Y2 O6 84.8(2) 2_746 1_545
O5 Y2 O13 94.3(2) 2_746 .
O4 Y2 O13 174.5(2) 2_746 .
O6 Y2 O13 90.1(2) 1_545 .
O5 Y2 O12 152.9(2) 2_746 .
O4 Y2 O12 86.8(2) 2_746 .
O6 Y2 O12 98.8(2) 1_545 .
O13 Y2 O12 96.0(2) . .
O5 Y2 O9 91.8(2) 2_746 .
O4 Y2 O9 94.5(2) 2_746 .
O6 Y2 O9 161.7(2) 1_545 .
O13 Y2 O9 91.0(2) . .
O12 Y2 O9 63.0(2) . .
O5 Y2 Cs1 57.15(18) 2_746 2_746
O4 Y2 Cs1 55.86(16) 2_746 2_746
O6 Y2 Cs1 57.48(17) 1_545 2_746
O13 Y2 Cs1 119.42(16) . 2_746
O12 Y2 Cs1 134.81(15) . 2_746
O9 Y2 Cs1 135.68(15) . 2_746
O5 Y2 Cs4 139.85(18) 2_746 2_746
O4 Y2 Cs4 56.62(17) 2_746 2_746
O6 Y2 Cs4 62.19(17) 1_545 2_746
O13 Y2 Cs4 122.44(16) . 2_746
O12 Y2 Cs4 47.41(14) . 2_746
O9 Y2 Cs4 102.26(14) . 2_746
Cs1 Y2 Cs4 88.25(2) 2_746 2_746
O5 Y2 Cs5 145.78(18) 2_746 2_745
O4 Y2 Cs5 127.91(17) 2_746 2_745
O6 Y2 Cs5 87.35(18) 1_545 2_745
O13 Y2 Cs5 53.66(16) . 2_745
O12 Y2 Cs5 43.84(14) . 2_745
O9 Y2 Cs5 78.70(14) . 2_745
Cs1 Y2 Cs5 144.82(3) 2_746 2_745
Cs4 Y2 Cs5 74.32(2) 2_746 2_745
O5 Y2 Cs2 113.09(18) 2_746 2_745
O4 Y2 Cs2 128.98(17) 2_746 2_745
O6 Y2 Cs2 44.99(16) 1_545 2_745
O13 Y2 Cs2 46.37(16) . 2_745
O12 Y2 Cs2 91.96(15) . 2_745
O9 Y2 Cs2 129.70(15) . 2_745
Cs1 Y2 Cs2 93.47(2) 2_746 2_745
Cs4 Y2 Cs2 86.32(2) 2_746 2_745
Cs5 Y2 Cs2 55.824(17) 2_745 2_745
O5 Y2 Cs3 61.32(18) 2_746 2_746
O4 Y2 Cs3 110.82(17) 2_746 2_746
O6 Y2 Cs3 55.56(18) 1_545 2_746
O13 Y2 Cs3 64.34(16) . 2_746
O12 Y2 Cs3 145.16(15) . 2_746
O9 Y2 Cs3 139.90(14) . 2_746
Cs1 Y2 Cs3 55.080(16) 2_746 2_746
Cs4 Y2 Cs3 117.53(2) 2_746 2_746
Cs5 Y2 Cs3 106.29(2) 2_745 2_746
Cs2 Y2 Cs3 53.425(16) 2_745 2_746
O16 P1 O13 108.6(3) . .
O16 P1 O14 112.8(3) . .
O13 P1 O14 111.0(4) . .
O16 P1 O15 112.3(3) . .
O13 P1 O15 109.1(3) . .
O14 P1 O15 102.9(3) . .
O16 P1 Cs2 71.3(2) . 2_745
O13 P1 Cs2 70.7(2) . 2_745
O14 P1 Cs2 174.0(3) . 2_745
O15 P1 Cs2 71.2(2) . 2_745
O16 P1 Cs6 53.8(2) . 2_745
O13 P1 Cs6 158.3(3) . 2_745
O14 P1 Cs6 89.2(2) . 2_745
O15 P1 Cs6 72.2(2) . 2_745
Cs2 P1 Cs6 90.03(6) 2_745 2_745
O16 P1 Cs5 53.7(2) . 2_745
O13 P1 Cs5 55.9(2) . 2_745
O14 P1 Cs5 121.0(2) . 2_745
O15 P1 Cs5 136.1(3) . 2_745
Cs2 P1 Cs5 64.89(4) 2_745 2_745
Cs6 P1 Cs5 107.43(6) 2_745 2_745
O16 P1 Cs3 128.9(3) . 2_746
O13 P1 Cs3 75.9(2) . 2_746
O14 P1 Cs3 112.1(2) . 2_746
O15 P1 Cs3 33.5(2) . 2_746
Cs2 P1 Cs3 62.39(4) 2_745 2_746
Cs6 P1 Cs3 104.51(6) 2_745 2_746
Cs5 P1 Cs3 117.05(6) 2_745 2_746
O4 P2 O2 111.2(4) . .
O4 P2 O3 109.9(3) . .
O2 P2 O3 110.0(4) . .
O4 P2 O1 108.5(4) . .
O2 P2 O1 110.0(4) . .
O3 P2 O1 107.1(3) . .
O4 P2 Cs4 136.2(3) . 2_856
O2 P2 Cs4 52.7(3) . 2_856
O3 P2 Cs4 113.9(2) . 2_856
O1 P2 Cs4 58.5(3) . 2_856
O4 P2 Cs3 70.9(3) . 2_756
O2 P2 Cs3 65.3(3) . 2_756
O3 P2 Cs3 174.7(3) . 2_756
O1 P2 Cs3 77.2(2) . 2_756
Cs4 P2 Cs3 65.38(4) 2_856 2_756
O4 P2 Cs3 124.1(3) . 1_655
O2 P2 Cs3 124.6(3) . 1_655
O3 P2 Cs3 55.7(2) . 1_655
O1 P2 Cs3 51.4(2) . 1_655
Cs4 P2 Cs3 82.72(5) 2_856 1_655
Cs3 P2 Cs3 128.50(7) 2_756 1_655
O7 P3 O8 110.7(4) . .
O7 P3 O5 110.8(4) . .
O8 P3 O5 108.1(4) . .
O7 P3 O6 110.1(4) . .
O8 P3 O6 110.1(4) . .
O5 P3 O6 107.0(4) . .
O7 P3 Cs1 174.2(3) . 2_756
O8 P3 Cs1 63.7(3) . 2_756
O5 P3 Cs1 73.5(3) . 2_756
O6 P3 Cs1 71.5(3) . 2_756
O7 P3 Cs4 71.0(3) . 2_756
O8 P3 Cs4 65.0(2) . 2_756
O5 P3 Cs4 172.7(3) . 2_756
O6 P3 Cs4 78.5(3) . 2_756
Cs1 P3 Cs4 104.25(6) 2_756 2_756
O7 P3 Cs2 69.6(3) . 2_755
O8 P3 Cs2 168.5(3) . 2_755
O5 P3 Cs2 81.9(3) . 2_755
O6 P3 Cs2 60.4(2) . 2_755
Cs1 P3 Cs2 115.40(7) 2_756 2_755
Cs4 P3 Cs2 105.25(6) 2_756 2_755
O10 P4 O11 110.4(4) . .
O10 P4 O9 112.7(4) . .
O11 P4 O9 109.8(4) . .
O10 P4 O12 110.4(4) . .
O11 P4 O12 109.5(4) . .
O9 P4 O12 103.8(4) . .
O10 P4 Cs6 68.4(3) . 2_645
O11 P4 Cs6 75.4(3) . 2_645
O9 P4 Cs6 173.1(3) . 2_645
O12 P4 Cs6 69.8(2) . 2_645
O10 P4 Cs5 64.3(3) . 2_745
O11 P4 Cs5 143.9(3) . 2_745
O9 P4 Cs5 104.5(2) . 2_745
O12 P4 Cs5 50.0(2) . 2_745
Cs6 P4 Cs5 69.61(5) 2_645 2_745
P2 O1 Y1 155.0(4) . 2_856
P2 O1 Cs3 106.3(3) . 1_655
Y1 O1 Cs3 91.82(19) 2_856 1_655
P2 O1 Cs4 97.4(3) . 2_856
Y1 O1 Cs4 94.5(2) 2_856 2_856
Cs3 O1 Cs4 104.35(18) 1_655 2_856
P2 O2 Cs2 145.4(4) . 2_755
P2 O2 Cs5 105.3(3) . .
Cs2 O2 Cs5 90.28(17) 2_755 .
P2 O2 Cs4 104.3(3) . 2_856
Cs2 O2 Cs4 104.5(2) 2_755 2_856
Cs5 O2 Cs4 95.85(18) . 2_856
P2 O2 Cs3 91.6(3) . 2_756
Cs2 O2 Cs3 76.76(15) 2_755 2_756
Cs5 O2 Cs3 162.9(2) . 2_756
Cs4 O2 Cs3 76.99(14) 2_856 2_756
P2 O2 Cs1 81.8(3) . .
Cs2 O2 Cs1 71.84(13) 2_755 .
Cs5 O2 Cs1 76.89(14) . .
Cs4 O2 Cs1 171.7(2) 2_856 .
Cs3 O2 Cs1 108.84(17) 2_756 .
P2 O3 Y1 155.5(3) . .
P2 O3 Cs5 97.2(3) . .
Y1 O3 Cs5 90.16(19) . .
P2 O3 Cs3 101.7(3) . 1_655
Y1 O3 Cs3 97.1(2) . 1_655
Cs5 O3 Cs3 111.87(16) . 1_655
P2 O3 Cs4 86.8(3) . .
Y1 O3 Cs4 83.75(18) . .
Cs5 O3 Cs4 172.79(19) . .
Cs3 O3 Cs4 72.87(12) 1_655 .
P2 O3 Cs1 79.7(2) . .
Y1 O3 Cs1 79.99(16) . .
Cs5 O3 Cs1 73.97(12) . .
Cs3 O3 Cs1 173.6(2) 1_655 .
Cs4 O3 Cs1 101.07(13) . .
P2 O4 Y2 170.7(4) . 2_756
P2 O4 Cs1 92.1(3) . .
Y2 O4 Cs1 91.11(19) 2_756 .
P2 O4 Cs4 96.2(3) . .
Y2 O4 Cs4 90.5(2) 2_756 .
Cs1 O4 Cs4 113.74(18) . .
P2 O4 Cs3 86.0(3) . 2_756
Y2 O4 Cs3 84.69(18) 2_756 2_756
Cs1 O4 Cs3 111.74(17) . 2_756
Cs4 O4 Cs3 134.34(19) . 2_756
P3 O5 Y2 154.1(4) . 2_756
P3 O5 Cs1 95.7(3) . .
Y2 O5 Cs1 90.1(2) 2_756 .
P3 O5 Cs1 81.2(3) . 2_756
Y2 O5 Cs1 91.8(2) 2_756 2_756
Cs1 O5 Cs1 176.3(2) . 2_756
P3 O5 Cs3 112.6(3) . 2_756
Y2 O5 Cs3 87.73(19) 2_756 2_756
Cs1 O5 Cs3 113.28(18) . 2_756
Cs1 O5 Cs3 69.99(13) 2_756 2_756
P3 O5 Cs2 74.2(3) . 2_755
Y2 O5 Cs2 130.5(2) 2_756 2_755
Cs1 O5 Cs2 65.46(12) . 2_755
Cs1 O5 Cs2 115.36(18) 2_756 2_755
Cs3 O5 Cs2 66.66(12) 2_756 2_755
P3 O6 Y2 157.0(4) . 1_565
P3 O6 Cs2 94.7(3) . 2_755
Y2 O6 Cs2 105.8(2) 1_565 2_755
P3 O6 Cs1 83.0(3) . 2_756
Y2 O6 Cs1 89.5(2) 1_565 2_756
Cs2 O6 Cs1 135.6(2) 2_755 2_756
P3 O6 Cs4 76.6(3) . 2_756
Y2 O6 Cs4 85.03(19) 1_565 2_756
Cs2 O6 Cs4 115.5(2) 2_755 2_756
Cs1 O6 Cs4 107.07(16) 2_756 2_756
P3 O6 Cs3 101.1(3) . 2_756
Y2 O6 Cs3 95.9(2) 1_565 2_756
Cs2 O6 Cs3 69.53(12) 2_755 2_756
Cs1 O6 Cs3 67.49(12) 2_756 2_756
Cs4 O6 Cs3 174.42(19) 2_756 2_756
P3 O7 Cs6 168.8(4) . .
P3 O7 Cs1 108.4(3) . .
Cs6 O7 Cs1 77.92(15) . .
P3 O7 Cs3 94.9(3) . .
Cs6 O7 Cs3 95.56(18) . .
Cs1 O7 Cs3 76.90(15) . .
P3 O7 Cs4 84.2(3) . 2_756
Cs6 O7 Cs4 90.50(16) . 2_756
Cs1 O7 Cs4 166.4(2) . 2_756
Cs3 O7 Cs4 97.41(16) . 2_756
P3 O7 Cs2 86.1(3) . 2_755
Cs6 O7 Cs2 87.14(17) . 2_755
Cs1 O7 Cs2 72.47(13) . 2_755
Cs3 O7 Cs2 148.0(2) . 2_755
Cs4 O7 Cs2 114.5(2) 2_756 2_755
P3 O8 Y1 175.0(4) . 2_756
P3 O8 Cs1 90.7(3) . 2_756
Y1 O8 Cs1 91.5(2) 2_756 2_756
P3 O8 Cs4 89.4(3) . 2_756
Y1 O8 Cs4 93.19(19) 2_756 2_756
Cs1 O8 Cs4 122.2(2) 2_756 2_756
P3 O8 Cs3 90.9(3) . .
Y1 O8 Cs3 84.54(18) 2_756 .
Cs1 O8 Cs3 139.1(2) 2_756 .
Cs4 O8 Cs3 98.73(16) 2_756 .
P4 O9 Y2 95.5(3) . .
P4 O9 Cs3 119.4(3) . .
Y2 O9 Cs3 100.7(2) . .
P4 O9 Cs1 152.9(3) . .
Y2 O9 Cs1 95.91(17) . .
Cs3 O9 Cs1 82.30(14) . .
P4 O9 Cs6 89.6(3) . .
Y2 O9 Cs6 157.9(2) . .
Cs3 O9 Cs6 95.42(17) . .
Cs1 O9 Cs6 71.26(12) . .
P4 O10 Cs4 176.7(4) . 1_454
P4 O10 Cs6 100.5(3) . .
Cs4 O10 Cs6 79.99(15) 1_454 .
P4 O10 Cs6 85.7(3) . 2_645
Cs4 O10 Cs6 92.38(17) 1_454 2_645
Cs6 O10 Cs6 152.7(2) . 2_645
P4 O10 Cs5 91.8(3) . 2_745
Cs4 O10 Cs5 90.44(17) 1_454 2_745
Cs6 O10 Cs5 128.66(19) . 2_745
Cs6 O10 Cs5 77.16(15) 2_645 2_745
P4 O11 Y1 159.3(4) . 1_455
P4 O11 Cs6 78.5(3) . 2_645
Y1 O11 Cs6 103.7(2) 1_455 2_645
P4 O11 Cs5 115.7(3) . 1_455
Y1 O11 Cs5 84.82(17) 1_455 1_455
Cs6 O11 Cs5 93.63(15) 2_645 1_455
P4 O11 Cs3 87.6(3) . .
Y1 O11 Cs3 86.94(19) 1_455 .
Cs6 O11 Cs3 164.49(18) 2_645 .
Cs5 O11 Cs3 98.61(17) 1_455 .
P4 O12 Y2 96.8(3) . .
P4 O12 Cs5 106.1(3) . 2_745
Y2 O12 Cs5 103.3(2) . 2_745
P4 O12 Cs4 134.0(3) . 2_746
Y2 O12 Cs4 98.1(2) . 2_746
Cs5 O12 Cs4 112.31(18) 2_745 2_746
P4 O12 Cs6 83.3(2) . 2_645
Y2 O12 Cs6 174.3(2) . 2_645
Cs5 O12 Cs6 82.18(15) 2_745 2_645
Cs4 O12 Cs6 77.91(13) 2_746 2_645
P1 O13 Y2 164.2(4) . .
P1 O13 Cs2 82.4(3) . 2_745
Y2 O13 Cs2 103.8(2) . 2_745
P1 O13 Cs5 101.7(3) . 2_745
Y2 O13 Cs5 94.03(18) . 2_745
Cs2 O13 Cs5 74.29(13) 2_745 2_745
P1 O13 Cs1 86.9(3) . .
Y2 O13 Cs1 84.12(18) . .
Cs2 O13 Cs1 165.16(18) 2_745 .
Cs5 O13 Cs1 118.20(17) 2_745 .
P1 O14 Y1 96.0(3) . .
P1 O14 Cs1 119.0(3) . .
Y1 O14 Cs1 94.63(18) . .
P1 O14 Cs5 154.7(3) . .
Y1 O14 Cs5 88.70(17) . .
Cs1 O14 Cs5 85.28(15) . .
P1 O14 Cs2 90.5(2) . .
Y1 O14 Cs2 155.0(2) . .
Cs1 O14 Cs2 103.32(17) . .
Cs5 O14 Cs2 75.72(13) . .
P1 O15 Y1 97.0(3) . .
P1 O15 Cs3 130.2(3) . 2_746
Y1 O15 Cs3 91.96(18) . 2_746
P1 O15 Cs2 81.7(2) . 2_745
Y1 O15 Cs2 166.8(2) . 2_745
Cs3 O15 Cs2 79.12(14) 2_746 2_745
P1 O15 Cs6 82.7(2) . 2_745
Y1 O15 Cs6 97.76(18) . 2_745
Cs3 O15 Cs6 144.3(2) 2_746 2_745
Cs2 O15 Cs6 95.16(14) 2_745 2_745
P1 O15 Cs4 148.1(3) . 2_846
Y1 O15 Cs4 98.85(17) . 2_846
Cs3 O15 Cs4 76.68(13) 2_746 2_846
Cs2 O15 Cs4 88.67(15) 2_745 2_846
Cs6 O15 Cs4 67.88(10) 2_745 2_846
P1 O16 Cs2 103.3(3) . .
P1 O16 Cs6 102.3(3) . 2_745
Cs2 O16 Cs6 93.55(16) . 2_745
P1 O16 Cs2 82.5(3) . 2_745
Cs2 O16 Cs2 158.46(19) . 2_745
Cs6 O16 Cs2 105.60(17) 2_745 2_745
P1 O16 Cs1 176.7(3) . 2_745
Cs2 O16 Cs1 76.35(13) . 2_745
Cs6 O16 Cs1 74.47(13) 2_745 2_745
Cs2 O16 Cs1 99.04(16) 2_745 2_745
P1 O16 Cs5 104.6(3) . 2_745
Cs2 O16 Cs5 83.60(14) . 2_745
Cs6 O16 Cs5 152.9(2) 2_745 2_745
Cs2 O16 Cs5 74.86(12) 2_745 2_745
Cs1 O16 Cs5 78.68(12) 2_745 2_745

loop_
_geom_bond_atom_site_label_1
_geom_bond_atom_site_label_2
_geom_bond_distance
_geom_bond_site_symmetry_2
Cs1 O14 2.974(6) .
Cs1 O7 3.114(7) .
Cs1 O9 3.173(6) .
Cs1 O8 3.196(6) 2_746
Cs1 O16 3.254(6) 2_755
Cs1 O4 3.343(6) .
Cs1 O5 3.392(7) .
Cs1 O6 3.405(7) 2_746
Cs1 O5 3.459(7) 2_746
Cs1 P3 3.564(3) 2_746
Cs1 O2 3.620(6) .
Cs1 O3 3.675(6) .
Cs2 O2 2.928(6) 2_745
Cs2 O16 3.020(6) .
Cs2 O6 3.191(6) 2_745
Cs2 O13 3.236(6) 2_755
Cs2 O16 3.246(6) 2_755
Cs2 O15 3.250(6) 2_755
Cs2 O14 3.323(6) .
Cs2 P1 3.398(3) 2_755
Cs2 O7 3.438(7) 2_745
Cs2 P3 3.659(3) 2_745
Cs2 O5 3.764(7) 2_745
Cs2 Cs1 3.8819(9) 2_745
Cs3 O9 2.929(6) .
Cs3 O15 3.060(6) 2_756
Cs3 O1 3.178(6) 1_455
Cs3 O3 3.292(6) 1_455
Cs3 O7 3.343(7) .
Cs3 O8 3.430(6) .
Cs3 O2 3.508(7) 2_746
Cs3 O5 3.548(7) 2_746
Cs3 O4 3.658(6) 2_746
Cs3 O11 3.677(6) .
Cs3 O6 3.806(7) 2_746
Cs3 P2 3.861(3) 2_746
Cs4 O12 3.014(6) 2_756
Cs4 O10 3.036(6) 1_656
Cs4 O2 3.081(6) 2_846
Cs4 O1 3.231(7) 2_846
Cs4 O8 3.240(6) 2_746
Cs4 O4 3.385(6) .
Cs4 O7 3.395(6) 2_746
Cs4 O15 3.545(6) 2_856
Cs4 P3 3.573(2) 2_746
Cs4 O6 3.599(7) 2_746
Cs4 O3 3.623(6) .
Cs4 P2 3.756(3) 2_846
Cs5 O12 2.957(6) 2_755
Cs5 O2 3.025(7) .
Cs5 O14 3.161(6) .
Cs5 O3 3.208(6) .
Cs5 O16 3.304(5) 2_755
Cs5 O10 3.342(7) 2_755
Cs5 O13 3.355(6) 2_755
Cs5 O11 3.421(6) 1_655
Cs5 P4 3.708(3) 2_755
Cs5 P1 3.969(3) 2_755
Cs5 Cs6 4.0830(9) 1_655
Cs5 Y2 4.1551(11) 2_755
Cs6 O7 2.930(6) .
Cs6 O16 3.024(5) 2_755
Cs6 O10 3.095(7) .
Cs6 O10 3.203(6) 2_655
Cs6 O12 3.247(6) 2_655
Cs6 O9 3.351(6) .
Cs6 O11 3.391(6) 2_655
Cs6 P4 3.435(3) 2_655
Cs6 O15 3.514(6) 2_755
Cs6 P1 3.661(3) 2_755
Cs6 Cs4 3.9407(9) 1_454
Cs6 Cs5 4.0830(9) 1_455
Y1 O1 2.186(6) 2_846
Y1 O3 2.225(6) .
Y1 O11 2.225(6) 1_655
Y1 O8 2.240(6) 2_746
Y1 O15 2.338(6) .
Y1 O14 2.373(6) .
Y1 Cs3 3.9141(11) 2_746
Y1 Cs3 4.1951(11) 1_655
Y1 Cs6 4.4754(11) 2_745
Y1 Cs4 4.5365(11) 2_846
Y2 O5 2.183(6) 2_746
Y2 O4 2.202(6) 2_746
Y2 O6 2.203(6) 1_545
Y2 O13 2.226(6) .
Y2 O12 2.319(6) .
Y2 O9 2.365(6) .
Y2 Cs1 4.0380(11) 2_746
Y2 Cs4 4.0538(11) 2_746
Y2 Cs5 4.1551(11) 2_745
Y2 Cs2 4.3429(11) 2_745
Y2 Cs3 4.5903(11) 2_746
P1 O16 1.517(6) .
P1 O13 1.547(6) .
P1 O14 1.550(6) .
P1 O15 1.563(6) .
P1 Cs2 3.398(3) 2_745
P1 Cs6 3.661(3) 2_745
P1 Cs5 3.969(3) 2_745
P1 Cs3 4.241(3) 2_746
P2 O4 1.516(6) .
P2 O2 1.518(7) .
P2 O3 1.535(6) .
P2 O1 1.543(6) .
P2 Cs4 3.756(3) 2_856
P2 Cs3 3.861(3) 2_756
P2 Cs3 3.904(2) 1_655
P3 O7 1.506(7) .
P3 O8 1.540(6) .
P3 O5 1.540(6) .
P3 O6 1.550(7) .
P3 Cs1 3.564(3) 2_756
P3 Cs4 3.573(2) 2_756
P3 Cs2 3.659(3) 2_755
P4 O10 1.505(7) .
P4 O11 1.542(6) .
P4 O9 1.546(6) .
P4 O12 1.564(6) .
P4 Cs6 3.435(3) 2_645
P4 Cs5 3.708(3) 2_745
O1 Y1 2.186(6) 2_856
O1 Cs3 3.178(6) 1_655
O1 Cs4 3.231(7) 2_856
O2 Cs2 2.928(6) 2_755
O2 Cs4 3.081(6) 2_856
O2 Cs3 3.508(7) 2_756
O3 Cs3 3.292(6) 1_655
O4 Y2 2.202(6) 2_756
O4 Cs3 3.658(6) 2_756
O5 Y2 2.183(6) 2_756
O5 Cs1 3.459(7) 2_756
O5 Cs3 3.548(7) 2_756
O5 Cs2 3.764(7) 2_755
O6 Y2 2.203(6) 1_565
O6 Cs2 3.191(6) 2_755
O6 Cs1 3.405(7) 2_756
O6 Cs4 3.599(7) 2_756
O6 Cs3 3.806(7) 2_756
O7 Cs4 3.395(6) 2_756
O7 Cs2 3.438(7) 2_755
O8 Y1 2.240(6) 2_756
O8 Cs1 3.196(6) 2_756
O8 Cs4 3.240(6) 2_756
O10 Cs4 3.036(6) 1_454
O10 Cs6 3.203(6) 2_645
O10 Cs5 3.342(7) 2_745
O11 Y1 2.225(6) 1_455
O11 Cs6 3.391(6) 2_645
O11 Cs5 3.421(6) 1_455
O12 Cs5 2.957(6) 2_745
O12 Cs4 3.014(6) 2_746
O12 Cs6 3.247(6) 2_645
O13 Cs2 3.236(6) 2_745
O13 Cs5 3.355(6) 2_745
O15 Cs3 3.060(6) 2_746
O15 Cs2 3.250(6) 2_745
O15 Cs6 3.514(6) 2_745
O15 Cs4 3.545(6) 2_846
O16 Cs6 3.024(5) 2_745
O16 Cs2 3.246(6) 2_745
O16 Cs1 3.254(6) 2_745
O16 Cs5 3.304(5) 2_745
